data_4304684
loop_
_publ_author_name
'Emily M. Gussenhoven'
'Marilyn M. Olmstead'
'James C. Fettinger'
'Alan L. Balch'

_publ_section_title
;
Interplay of Supramolecular Organization, Metallophilic Interactions, Phase
Changes, and Luminescence in Four Polymorphs of
IrI(CO)2(OC(CH3)CHC(CH3)N(p-tol))
;
_journal_name_full 'Inorganic Chemistry'
_journal_page_first 4570
_journal_page_last 4578
_journal_paper_doi 10.1021/ic702243z
_journal_volume 47
_journal_year 2008
_chemical_formula_moiety 'C14 H14 Ir N O3'
_chemical_formula_sum 'C14 H14 Ir N O3'
_chemical_formula_weight 436.46
_chemical_name_common Ir(CO)2(N(p-tol)C(CH3)CHC(CH3)O)
_chemical_name_systematic
; 
 ? 
;
_space_group_IT_number 14
_symmetry_cell_setting monoclinic
_symmetry_space_group_name_Hall '-P 2yn'
_symmetry_space_group_name_H-M 'P 1 21/n 1'
_atom_sites_solution_hydrogens geom
_atom_sites_solution_primary direct
_atom_sites_solution_secondary difmap
_audit_creation_method SHELXL-97
_cell_angle_alpha 90.00
_cell_angle_beta 93.4020(10)
_cell_angle_gamma 90.00
_cell_formula_units_Z 4
_cell_length_a 9.2731(4)
_cell_length_b 15.6736(7)
_cell_length_c 10.0526(4)
_cell_measurement_reflns_used 9174
_cell_measurement_temperature 296(2)
_cell_measurement_theta_max 27.509
_cell_measurement_theta_min 2.200
_cell_volume 1458.50(11)
_computing_cell_refinement 'SAINT (Bruker, 2006)'
_computing_data_collection 'SMART 5.054 (Bruker, 2003)'
_computing_data_reduction SAINT
_computing_molecular_graphics 'SHELXTL 5.1 (Sheldrick, 1994)'
_computing_publication_material SHELXL-97
_computing_structure_refinement 'SHELXL-97 (Sheldrick, 1997)'
_computing_structure_solution 'SHELXS-97 (Sheldrick, 1990)'
_diffrn_ambient_temperature 296(2)
_diffrn_detector_area_resol_mean 8.3
_diffrn_measured_fraction_theta_full 0.999
_diffrn_measured_fraction_theta_max 0.999
_diffrn_measurement_device_type 'Bruker SMART 1000'
_diffrn_measurement_method \w
_diffrn_radiation_monochromator graphite
_diffrn_radiation_source 'fine-focus sealed tube'
_diffrn_radiation_type MoK\a
_diffrn_radiation_wavelength 0.71073
_diffrn_reflns_av_R_equivalents 0.0330
_diffrn_reflns_av_sigmaI/netI 0.0216
_diffrn_reflns_limit_h_max 12
_diffrn_reflns_limit_h_min -12
_diffrn_reflns_limit_k_max 20
_diffrn_reflns_limit_k_min -20
_diffrn_reflns_limit_l_max 13
_diffrn_reflns_limit_l_min -13
_diffrn_reflns_number 18504
_diffrn_reflns_theta_full 27.52
_diffrn_reflns_theta_max 27.52
_diffrn_reflns_theta_min 2.41
_diffrn_standards_number 0
_exptl_absorpt_coefficient_mu 9.156
_exptl_absorpt_correction_T_max 0.1532
_exptl_absorpt_correction_T_min 0.0860
_exptl_absorpt_correction_type numerical
_exptl_absorpt_process_details 'SADABS-2007/2 (Sheldrick, 2007)'
_exptl_crystal_colour amber
_exptl_crystal_density_diffrn 1.988
_exptl_crystal_density_method 'not measured'
_exptl_crystal_description prism
_exptl_crystal_F_000 824
_exptl_crystal_size_max 0.53
_exptl_crystal_size_mid 0.36
_exptl_crystal_size_min 0.33
_refine_diff_density_max 0.830
_refine_diff_density_min -0.743
_refine_diff_density_rms 0.077
_refine_ls_extinction_coef 0.00446(17)
_refine_ls_extinction_expression Fc^*^=kFc[1+0.001xFc^2^\l^3^/sin(2\q)]^-1/4^
_refine_ls_extinction_method SHELXL
_refine_ls_goodness_of_fit_ref 1.071
_refine_ls_hydrogen_treatment constr
_refine_ls_matrix_type full
_refine_ls_number_parameters 176
_refine_ls_number_reflns 3361
_refine_ls_number_restraints 0
_refine_ls_restrained_S_all 1.071
_refine_ls_R_factor_all 0.0270
_refine_ls_R_factor_gt 0.0192
_refine_ls_shift/su_max 0.003
_refine_ls_shift/su_mean 0.000
_refine_ls_structure_factor_coef Fsqd
_refine_ls_weighting_details 'calc w=1/[\s^2^(Fo^2^)+(0.0218P)^2^+0.8847P] where P=(Fo^2^+2Fc^2^)/3'
_refine_ls_weighting_scheme calc
_refine_ls_wR_factor_gt 0.0478
_refine_ls_wR_factor_ref 0.0518
_reflns_number_gt 2814
_reflns_number_total 3361
_reflns_threshold_expression I>2\s(I)
_cod_data_source_file ic702243z-file002.cif
_cod_data_source_block emg37fi
_cod_original_sg_symbol_H-M 'P 21/n'
_cod_database_code 4304684

loop_
_symmetry_equiv_pos_as_xyz
'x, y, z'
'-x+1/2, y+1/2, -z+1/2'
'-x, -y, -z'
'x-1/2, -y-1/2, z-1/2'

loop_
_atom_site_label
_atom_site_type_symbol
_atom_site_fract_x
_atom_site_fract_y
_atom_site_fract_z
_atom_site_U_iso_or_equiv
_atom_site_adp_type
_atom_site_occupancy
_atom_site_symmetry_multiplicity
_atom_site_calc_flag
_atom_site_refinement_flags
_atom_site_disorder_assembly
_atom_site_disorder_group
Ir1 Ir 0.578752(14) 0.561220(8) 0.141370(14) 0.04909(7) Uani 1 1 d . . .
O1 O 0.3723(4) 0.7048(2) 0.1551(5) 0.1066(13) Uani 1 1 d . . .
O2 O 0.7735(4) 0.6840(2) 0.0111(4) 0.1044(12) Uani 1 1 d . . .
O3 O 0.7315(2) 0.47014(16) 0.1270(3) 0.0551(6) Uani 1 1 d . . .
N1 N 0.4531(3) 0.47711(18) 0.2400(3) 0.0467(6) Uani 1 1 d . . .
C1 C 0.4489(5) 0.6486(3) 0.1501(5) 0.0707(11) Uani 1 1 d . . .
C2 C 0.6977(5) 0.6368(3) 0.0590(5) 0.0677(11) Uani 1 1 d . . .
C3 C 0.8563(5) 0.3399(3) 0.1366(5) 0.0788(13) Uani 1 1 d . . .
H3A H 0.8740 0.3438 0.0437 0.118 Uiso 1 1 calc R . .
H3B H 0.8410 0.2813 0.1598 0.118 Uiso 1 1 calc R . .
H3C H 0.9381 0.3618 0.1888 0.118 Uiso 1 1 calc R . .
C4 C 0.7235(4) 0.3915(2) 0.1644(4) 0.0543(8) Uani 1 1 d . . .
C5 C 0.6115(4) 0.3568(2) 0.2265(4) 0.0590(9) Uani 1 1 d . . .
H5 H 0.6204 0.2991 0.2468 0.071 Uiso 1 1 calc R . .
C6 C 0.4837(4) 0.3961(2) 0.2645(4) 0.0545(8) Uani 1 1 d . . .
C7 C 0.3804(6) 0.3412(3) 0.3372(5) 0.0822(13) Uani 1 1 d . . .
H7A H 0.2874 0.3417 0.2899 0.123 Uiso 1 1 calc R . .
H7B H 0.3717 0.3633 0.4255 0.123 Uiso 1 1 calc R . .
H7C H 0.4164 0.2838 0.3426 0.123 Uiso 1 1 calc R . .
C8 C 0.3190(4) 0.5114(2) 0.2868(3) 0.0484(7) Uani 1 1 d . . .
C9 C 0.1943(4) 0.5097(3) 0.2096(4) 0.0615(10) Uani 1 1 d . . .
H9 H 0.1926 0.4839 0.1262 0.074 Uiso 1 1 calc R . .
C10 C 0.0701(4) 0.5457(3) 0.2528(4) 0.0651(10) Uani 1 1 d . . .
H10 H -0.0142 0.5435 0.1979 0.078 Uiso 1 1 calc R . .
C11 C 0.0673(4) 0.5850(2) 0.3756(4) 0.0575(9) Uani 1 1 d . . .
C12 C 0.1944(5) 0.5882(3) 0.4507(4) 0.0731(12) Uani 1 1 d . . .
H12 H 0.1969 0.6156 0.5329 0.088 Uiso 1 1 calc R . .
C13 C 0.3205(5) 0.5518(3) 0.4086(4) 0.0666(11) Uani 1 1 d . . .
H13 H 0.4055 0.5547 0.4624 0.080 Uiso 1 1 calc R . .
C14 C -0.0701(5) 0.6230(3) 0.4240(5) 0.0820(13) Uani 1 1 d . . .
H14A H -0.0945 0.5947 0.5043 0.123 Uiso 1 1 calc R . .
H14B H -0.1471 0.6158 0.3568 0.123 Uiso 1 1 calc R . .
H14C H -0.0558 0.6827 0.4415 0.123 Uiso 1 1 calc R . .

loop_
_atom_site_aniso_label
_atom_site_aniso_U_11
_atom_site_aniso_U_22
_atom_site_aniso_U_33
_atom_site_aniso_U_23
_atom_site_aniso_U_13
_atom_site_aniso_U_12
Ir1 0.04289(9) 0.04375(9) 0.06086(10) 0.00085(6) 0.00508(6) 0.00157(5)
O1 0.088(2) 0.0611(19) 0.174(4) 0.026(2) 0.039(2) 0.0316(18)
O2 0.106(3) 0.070(2) 0.142(3) 0.009(2) 0.050(2) -0.021(2)
O3 0.0400(12) 0.0521(13) 0.0734(16) -0.0035(12) 0.0052(11) 0.0037(10)
N1 0.0415(14) 0.0456(15) 0.0531(16) -0.0013(12) 0.0042(12) 0.0001(12)
C1 0.061(2) 0.055(2) 0.097(3) 0.011(2) 0.021(2) 0.0081(19)
C2 0.067(2) 0.051(2) 0.087(3) -0.001(2) 0.020(2) 0.0019(19)
C3 0.060(2) 0.069(3) 0.107(4) -0.008(2) 0.009(2) 0.020(2)
C4 0.0476(19) 0.051(2) 0.064(2) -0.0104(17) -0.0027(16) 0.0078(15)
C5 0.061(2) 0.0400(17) 0.076(2) -0.0035(17) 0.0036(19) 0.0021(16)
C6 0.052(2) 0.0472(19) 0.064(2) -0.0020(16) 0.0021(16) -0.0015(15)
C7 0.079(3) 0.057(2) 0.112(4) 0.015(2) 0.025(3) -0.007(2)
C8 0.0476(18) 0.0444(17) 0.0536(19) -0.0005(14) 0.0063(14) -0.0002(14)
C9 0.047(2) 0.075(3) 0.062(2) -0.020(2) 0.0027(16) -0.0021(18)
C10 0.046(2) 0.077(3) 0.073(3) -0.011(2) 0.0018(18) 0.0011(18)
C11 0.059(2) 0.0485(19) 0.067(2) 0.0052(17) 0.0152(18) 0.0044(16)
C12 0.084(3) 0.081(3) 0.054(2) -0.012(2) 0.005(2) 0.024(2)
C13 0.063(2) 0.080(3) 0.056(2) -0.0119(19) -0.0084(18) 0.015(2)
C14 0.078(3) 0.073(3) 0.098(3) 0.006(3) 0.032(3) 0.023(2)

loop_
_atom_type_symbol
_atom_type_description
_atom_type_scat_dispersion_real
_atom_type_scat_dispersion_imag
_atom_type_scat_source
C C 0.0033 0.0016 'International Tables Vol C Tables 4.2.6.8 and 6.1.1.4'
H H 0.0000 0.0000 'International Tables Vol C Tables 4.2.6.8 and 6.1.1.4'
N N 0.0061 0.0033 'International Tables Vol C Tables 4.2.6.8 and 6.1.1.4'
O O 0.0106 0.0060 'International Tables Vol C Tables 4.2.6.8 and 6.1.1.4'
Ir Ir -1.4442 7.9887 'International Tables Vol C Tables 4.2.6.8 and 6.1.1.4'

loop_
_geom_angle_atom_site_label_1
_geom_angle_atom_site_label_2
_geom_angle_atom_site_label_3
_geom_angle
_geom_angle_site_symmetry_1
_geom_angle_site_symmetry_3
_geom_angle_publ_flag
C1 Ir1 C2 87.36(19) . . ?
C1 Ir1 O3 176.25(14) . . ?
C2 Ir1 O3 88.91(15) . . ?
C1 Ir1 N1 93.64(15) . . ?
C2 Ir1 N1 177.45(16) . . ?
O3 Ir1 N1 90.07(11) . . ?
C1 Ir1 Ir1 101.33(16) . 3_665 ?
C2 Ir1 Ir1 102.08(14) . 3_665 ?
O3 Ir1 Ir1 79.82(7) . 3_665 ?
N1 Ir1 Ir1 80.03(8) . 3_665 ?
C1 Ir1 Ir1 88.83(14) . 3_666 ?
C2 Ir1 Ir1 137.09(14) . 3_666 ?
O3 Ir1 Ir1 93.66(8) . 3_666 ?
N1 Ir1 Ir1 40.67(8) . 3_666 ?
Ir1 Ir1 Ir1 120.549(6) 3_665 3_666 ?
C1 Ir1 Ir1 62.89(14) . 2_655 ?
C2 Ir1 Ir1 46.79(13) . 2_655 ?
O3 Ir1 Ir1 114.06(7) . 2_655 ?
N1 Ir1 Ir1 131.85(8) . 2_655 ?
Ir1 Ir1 Ir1 142.303(5) 3_665 2_655 ?
Ir1 Ir1 Ir1 94.382(3) 3_666 2_655 ?
C1 Ir1 Ir1 153.55(13) . 2_645 ?
C2 Ir1 Ir1 118.15(13) . 2_645 ?
O3 Ir1 Ir1 29.99(7) . 2_645 ?
N1 Ir1 Ir1 60.58(8) . 2_645 ?
Ir1 Ir1 Ir1 81.103(4) 3_665 2_645 ?
Ir1 Ir1 Ir1 68.025(2) 3_666 2_645 ?
Ir1 Ir1 Ir1 128.902(4) 2_655 2_645 ?
C1 Ir1 Ir1 131.39(14) . 1_655 ?
C2 Ir1 Ir1 51.41(14) . 1_655 ?
O3 Ir1 Ir1 45.20(7) . 1_655 ?
N1 Ir1 Ir1 126.59(8) . 1_655 ?
Ir1 Ir1 Ir1 110.664(4) 3_665 1_655 ?
Ir1 Ir1 Ir1 104.225(2) 3_666 1_655 ?
Ir1 Ir1 Ir1 69.469(2) 2_655 1_655 ?
Ir1 Ir1 Ir1 69.469(2) 2_645 1_655 ?
C1 Ir1 Ir1 48.61(14) . 1_455 ?
C2 Ir1 Ir1 128.59(14) . 1_455 ?
O3 Ir1 Ir1 134.80(7) . 1_455 ?
N1 Ir1 Ir1 53.41(8) . 1_455 ?
Ir1 Ir1 Ir1 69.336(4) 3_665 1_455 ?
Ir1 Ir1 Ir1 75.775(2) 3_666 1_455 ?
Ir1 Ir1 Ir1 110.531(2) 2_655 1_455 ?
Ir1 Ir1 Ir1 110.531(2) 2_645 1_455 ?
Ir1 Ir1 Ir1 180.000(3) 1_655 1_455 ?
C4 O3 Ir1 126.9(2) . . ?
C6 N1 C8 118.2(3) . . ?
C6 N1 Ir1 125.8(2) . . ?
C8 N1 Ir1 116.0(2) . . ?
O1 C1 Ir1 177.5(4) . . ?
O2 C2 Ir1 178.2(5) . . ?
C4 C3 H3A 109.5 . . ?
C4 C3 H3B 109.5 . . ?
H3A C3 H3B 109.5 . . ?
C4 C3 H3C 109.5 . . ?
H3A C3 H3C 109.5 . . ?
H3B C3 H3C 109.5 . . ?
O3 C4 C5 125.1(3) . . ?
O3 C4 C3 113.3(3) . . ?
C5 C4 C3 121.6(4) . . ?
C4 C5 C6 129.0(3) . . ?
C4 C5 H5 115.5 . . ?
C6 C5 H5 115.5 . . ?
N1 C6 C5 123.0(3) . . ?
N1 C6 C7 120.2(3) . . ?
C5 C6 C7 116.8(3) . . ?
C6 C7 H7A 109.5 . . ?
C6 C7 H7B 109.5 . . ?
H7A C7 H7B 109.5 . . ?
C6 C7 H7C 109.5 . . ?
H7A C7 H7C 109.5 . . ?
H7B C7 H7C 109.5 . . ?
C9 C8 C13 118.8(4) . . ?
C9 C8 N1 121.6(3) . . ?
C13 C8 N1 119.5(3) . . ?
C8 C9 C10 120.9(4) . . ?
C8 C9 H9 119.5 . . ?
C10 C9 H9 119.5 . . ?
C9 C10 C11 121.7(4) . . ?
C9 C10 H10 119.2 . . ?
C11 C10 H10 119.2 . . ?
C12 C11 C10 116.8(4) . . ?
C12 C11 C14 121.7(4) . . ?
C10 C11 C14 121.5(4) . . ?
C11 C12 C13 122.2(4) . . ?
C11 C12 H12 118.9 . . ?
C13 C12 H12 118.9 . . ?
C8 C13 C12 119.7(4) . . ?
C8 C13 H13 120.2 . . ?
C12 C13 H13 120.2 . . ?
C11 C14 H14A 109.5 . . ?
C11 C14 H14B 109.5 . . ?
H14A C14 H14B 109.5 . . ?
C11 C14 H14C 109.5 . . ?
H14A C14 H14C 109.5 . . ?
H14B C14 H14C 109.5 . . ?

loop_
_geom_bond_atom_site_label_1
_geom_bond_atom_site_label_2
_geom_bond_distance
_geom_bond_site_symmetry_2
_geom_bond_publ_flag
Ir1 C1 1.829(4) . ?
Ir1 C2 1.847(4) . ?
Ir1 O3 2.022(2) . ?
Ir1 N1 2.053(3) . ?
Ir1 Ir1 3.6609(3) 3_665 ?
Ir1 Ir1 7.6847(4) 3_666 ?
Ir1 Ir1 8.6861(3) 2_655 ?
Ir1 Ir1 8.6861(3) 2_645 ?
Ir1 Ir1 9.2731(4) 1_655 ?
Ir1 Ir1 9.2731(4) 1_455 ?
O1 C1 1.135(5) . ?
O2 C2 1.147(5) . ?
O3 C4 1.293(4) . ?
N1 C6 1.321(5) . ?
N1 C8 1.458(4) . ?
C3 C4 1.513(5) . ?
C3 H3A 0.9600 . ?
C3 H3B 0.9600 . ?
C3 H3C 0.9600 . ?
C4 C5 1.356(5) . ?
C5 C6 1.408(5) . ?
C5 H5 0.9300 . ?
C6 C7 1.508(5) . ?
C7 H7A 0.9600 . ?
C7 H7B 0.9600 . ?
C7 H7C 0.9600 . ?
C8 C9 1.354(5) . ?
C8 C13 1.378(5) . ?
C9 C10 1.376(5) . ?
C9 H9 0.9300 . ?
C10 C11 1.382(6) . ?
C10 H10 0.9300 . ?
C11 C12 1.362(6) . ?
C11 C14 1.513(5) . ?
C12 C13 1.390(6) . ?
C12 H12 0.9300 . ?
C13 H13 0.9300 . ?
C14 H14A 0.9600 . ?
C14 H14B 0.9600 . ?
C14 H14C 0.9600 . ?
